data_2201695
loop_
_publ_author_name
'Chen, Xuanhua'
'Guo, Rongwei'
'Zhou, Zhongyuan'

_publ_section_title
;
 Methyl (<i>E</i>)-3-acetamido-2-pentenoate
;
_journal_issue 12
_journal_name_full 'Acta Crystallographica Section E'
_journal_page_first o1421
_journal_page_last o1422
_journal_paper_doi 10.1107/S1600536802021396
_journal_volume 58
_journal_year 2002
_chemical_formula_iupac 'C8 H13 N O3'
_chemical_formula_moiety 'C8 H13 N O3'
_chemical_formula_sum 'C8 H13 N O3'
_chemical_formula_weight 171.19
_chemical_name_systematic ?
_space_group_IT_number 14
_symmetry_cell_setting monoclinic
_symmetry_space_group_name_Hall '-P 2yn'
_symmetry_space_group_name_H-M 'P 1 21/n 1'
_atom_sites_solution_hydrogens geom
_atom_sites_solution_primary direct
_atom_sites_solution_secondary difmap
_audit_creation_method SHELXL-97
_cell_angle_alpha 90.00
_cell_angle_beta 104.825(15)
_cell_angle_gamma 90.00
_cell_formula_units_Z 8
_cell_length_a 9.718(7)
_cell_length_b 12.673(9)
_cell_length_c 15.653(7)
_cell_measurement_reflns_used 2920
_cell_measurement_temperature 294(2)
_cell_measurement_theta_max 27.5
_cell_measurement_theta_min 1
_cell_volume 1864(2)
_computing_cell_refinement SMART
_computing_data_collection 'SMART (Siemens, 1995)'
_computing_data_reduction 'SHELXTL (Siemens, 1995)'
_computing_molecular_graphics SHELXTL
_computing_publication_material SHELXTL
_computing_structure_refinement 'SHELXL97 (Sheldrick, 1997)'
_computing_structure_solution 'SHELXS97 (Sheldrick, 1997)'
_diffrn_ambient_temperature 294(2)
_diffrn_measured_fraction_theta_full 0.992
_diffrn_measured_fraction_theta_max 0.992
_diffrn_measurement_device_type 'Siemens CCD area-detector'
_diffrn_measurement_method '\f and \w'
_diffrn_radiation_monochromator graphite
_diffrn_radiation_source 'fine-focus sealed tube'
_diffrn_radiation_type MoK\a
_diffrn_radiation_wavelength 0.71073
_diffrn_reflns_av_R_equivalents 0.0567
_diffrn_reflns_av_sigmaI/netI 0.0897
_diffrn_reflns_limit_h_max 12
_diffrn_reflns_limit_h_min -12
_diffrn_reflns_limit_k_max 16
_diffrn_reflns_limit_k_min -15
_diffrn_reflns_limit_l_max 20
_diffrn_reflns_limit_l_min -16
_diffrn_reflns_number 12544
_diffrn_reflns_theta_full 27.61
_diffrn_reflns_theta_max 27.61
_diffrn_reflns_theta_min 2.69
_diffrn_standards_decay_% 0
_diffrn_standards_interval_count 0
_diffrn_standards_interval_time 0
_diffrn_standards_number 0
_exptl_absorpt_coefficient_mu 0.093
_exptl_absorpt_correction_T_max 0.9907
_exptl_absorpt_correction_T_min 0.9654
_exptl_absorpt_correction_type multi-scan
_exptl_absorpt_process_details '(SADABS; Sheldrick, 1996)'
_exptl_crystal_colour colorless
_exptl_crystal_density_diffrn 1.220
_exptl_crystal_density_method 'not measured'
_exptl_crystal_description needle
_exptl_crystal_F_000 736
_exptl_crystal_size_max 0.38
_exptl_crystal_size_mid 0.12
_exptl_crystal_size_min 0.10
_refine_diff_density_max 0.166
_refine_diff_density_min -0.187
_refine_ls_extinction_method none
_refine_ls_goodness_of_fit_ref 1.055
_refine_ls_hydrogen_treatment constr
_refine_ls_matrix_type full
_refine_ls_number_parameters 223
_refine_ls_number_reflns 4308
_refine_ls_number_restraints 0
_refine_ls_restrained_S_all 1.055
_refine_ls_R_factor_all 0.1665
_refine_ls_R_factor_gt 0.0594
_refine_ls_shift/su_max <0.001
_refine_ls_shift/su_mean 0.000
_refine_ls_structure_factor_coef Fsqd
_refine_ls_weighting_details 'calc w = 1/[\s^2^(Fo^2^)+(0.05P)^2^] where P = (Fo^2^+2Fc^2^)/3'
_refine_ls_weighting_scheme calc
_refine_ls_wR_factor_gt 0.1299
_refine_ls_wR_factor_ref 0.1555
_reflns_number_gt 1544
_reflns_number_total 4308
_reflns_threshold_expression I>2\s(I)
_cod_data_source_file ww6052.cif
_cod_data_source_block I
_cod_original_sg_symbol_H-M 'P 21/n'
_cod_database_code 2201695
_cod_database_fobs_code 2201695

loop_
_symmetry_equiv_pos_as_xyz
'x, y, z'
'-x+1/2, y+1/2, -z+1/2'
'-x, -y, -z'
'x-1/2, -y-1/2, z-1/2'

loop_
_atom_site_label
_atom_site_fract_x
_atom_site_fract_y
_atom_site_fract_z
_atom_site_U_iso_or_equiv
_atom_site_adp_type
_atom_site_calc_flag
_atom_site_refinement_flags
_atom_site_occupancy
_atom_site_disorder_assembly
_atom_site_disorder_group
_atom_site_type_symbol
O1 0.9833(2) 0.69319(16) 0.09679(19) 0.1094(9) Uani d . 1 . . O
O2 1.18911(19) 0.62579(15) 0.08953(14) 0.0753(6) Uani d . 1 . . O
O3 1.10959(18) 0.30060(14) 0.17560(15) 0.0760(7) Uani d . 1 . . O
N1 0.8894(2) 0.36964(16) 0.15820(14) 0.0540(6) Uani d . 1 . . N
H1A 0.8036 0.3530 0.1580 0.065 Uiso calc R 1 . . H
C1 0.9105(2) 0.4745(2) 0.13860(18) 0.0507(7) Uani d . 1 . . C
C2 1.0278(3) 0.5087(2) 0.11740(17) 0.0516(7) Uani d . 1 . . C
H2 1.0956 0.4587 0.1130 0.062 Uiso calc R 1 . . H
C3 1.0572(3) 0.6175(2) 0.10079(19) 0.0593(8) Uani d . 1 . . C
C4 1.2351(4) 0.7300(3) 0.0731(2) 0.0991(12) Uani d . 1 . . C
H4A 1.1591 0.7658 0.0321 0.149 Uiso calc R 1 . . H
H4B 1.3160 0.7250 0.0487 0.149 Uiso calc R 1 . . H
H4C 1.2608 0.7687 0.1276 0.149 Uiso calc R 1 . . H
C5 0.7856(3) 0.5444(2) 0.1451(2) 0.0661(9) Uani d . 1 . . C
H5A 0.7403 0.5150 0.1883 0.079 Uiso calc R 1 . . H
H5B 0.8202 0.6143 0.1649 0.079 Uiso calc R 1 . . H
C6 0.6797(3) 0.5522(3) 0.0579(2) 0.1045(13) Uani d . 1 . . C
H6A 0.7240 0.5828 0.0156 0.157 Uiso calc R 1 . . H
H6B 0.6016 0.5958 0.0634 0.157 Uiso calc R 1 . . H
H6C 0.6451 0.4830 0.0385 0.157 Uiso calc R 1 . . H
C7 0.9857(3) 0.2902(2) 0.17752(19) 0.0571(8) Uani d . 1 . . C
C8 0.9303(3) 0.1880(2) 0.2023(2) 0.0834(11) Uani d . 1 . . C
H8A 0.8976 0.1452 0.1505 0.125 Uiso calc R 1 . . H
H8B 0.8528 0.2013 0.2285 0.125 Uiso calc R 1 . . H
H8C 1.0049 0.1516 0.2440 0.125 Uiso calc R 1 . . H
O4 0.4679(2) -0.10593(16) 0.11316(17) 0.0964(8) Uani d . 1 . . O
O5 0.68342(19) -0.04784(14) 0.11396(13) 0.0686(6) Uani d . 1 . . O
O6 0.60226(18) 0.29268(14) 0.16089(14) 0.0742(7) Uani d . 1 . . O
N2 0.3890(2) 0.22289(16) 0.16423(14) 0.0524(6) Uani d . 1 . . N
H2A 0.3053 0.2408 0.1677 0.063 Uiso calc R 1 . . H
C9 0.4066(2) 0.1162(2) 0.14978(17) 0.0459(7) Uani d . 1 . . C
C10 0.5211(3) 0.07784(19) 0.12828(17) 0.0485(7) Uani d . 1 . . C
H10 0.5885 0.1258 0.1194 0.058 Uiso calc R 1 . . H
C11 0.5477(3) -0.0328(2) 0.11787(18) 0.0555(8) Uani d . 1 . . C
C12 0.7239(3) -0.1552(2) 0.1038(2) 0.0859(11) Uani d . 1 . . C
H12A 0.7171 -0.1954 0.1546 0.129 Uiso calc R 1 . . H
H12B 0.8202 -0.1570 0.0986 0.129 Uiso calc R 1 . . H
H12C 0.6616 -0.1848 0.0517 0.129 Uiso calc R 1 . . H
C13 0.2837(3) 0.0516(2) 0.16213(18) 0.0543(8) Uani d . 1 . . C
H13A 0.2458 0.0842 0.2074 0.065 Uiso calc R 1 . . H
H13B 0.3178 -0.0181 0.1828 0.065 Uiso calc R 1 . . H
C14 0.1658(3) 0.0409(2) 0.0786(2) 0.0779(10) Uani d . 1 . . C
H14A 0.1314 0.1096 0.0578 0.117 Uiso calc R 1 . . H
H14B 0.0895 0.0002 0.0906 0.117 Uiso calc R 1 . . H
H14C 0.2015 0.0059 0.0343 0.117 Uiso calc R 1 . . H
C15 0.4841(3) 0.3031(2) 0.17365(19) 0.0549(8) Uani d . 1 . . C
C16 0.4349(3) 0.4060(2) 0.2011(2) 0.0767(10) Uani d . 1 . . C
H16A 0.5118 0.4394 0.2433 0.115 Uiso calc R 1 . . H
H16B 0.3571 0.3942 0.2274 0.115 Uiso calc R 1 . . H
H16C 0.4039 0.4507 0.1502 0.115 Uiso calc R 1 . . H

loop_
_atom_site_aniso_label
_atom_site_aniso_U_11
_atom_site_aniso_U_22
_atom_site_aniso_U_33
_atom_site_aniso_U_12
_atom_site_aniso_U_13
_atom_site_aniso_U_23
O1 0.0791(16) 0.0514(15) 0.214(3) 0.0174(13) 0.0671(18) 0.0217(15)
O2 0.0552(13) 0.0565(13) 0.1210(18) -0.0154(10) 0.0349(12) 0.0012(12)
O3 0.0336(11) 0.0586(13) 0.144(2) 0.0072(9) 0.0368(12) 0.0141(12)
N1 0.0251(11) 0.0437(14) 0.0964(18) 0.0005(10) 0.0211(12) 0.0040(12)
C1 0.0295(14) 0.0463(18) 0.074(2) 0.0026(13) 0.0094(14) 0.0000(14)
C2 0.0353(15) 0.0428(17) 0.078(2) 0.0040(13) 0.0174(15) 0.0014(14)
C3 0.0494(18) 0.049(2) 0.081(2) -0.0011(15) 0.0205(17) -0.0001(16)
C4 0.093(3) 0.067(2) 0.144(3) -0.039(2) 0.044(2) 0.000(2)
C5 0.0452(17) 0.056(2) 0.097(3) 0.0040(14) 0.0190(18) 0.0010(16)
C6 0.058(2) 0.104(3) 0.132(4) 0.023(2) -0.011(2) -0.009(2)
C7 0.0365(16) 0.0494(19) 0.091(2) 0.0052(14) 0.0263(17) 0.0047(15)
C8 0.057(2) 0.058(2) 0.146(3) 0.0071(16) 0.046(2) 0.019(2)
O4 0.0780(16) 0.0512(14) 0.172(2) -0.0170(12) 0.0546(16) -0.0154(14)
O5 0.0581(13) 0.0486(13) 0.1061(17) 0.0146(10) 0.0337(12) -0.0038(11)
O6 0.0350(11) 0.0538(13) 0.144(2) -0.0060(9) 0.0408(12) -0.0171(12)
N2 0.0267(11) 0.0465(15) 0.0864(18) 0.0005(10) 0.0189(12) -0.0055(12)
C9 0.0323(14) 0.0467(18) 0.0577(18) -0.0035(13) 0.0099(13) -0.0001(14)
C10 0.0366(15) 0.0399(17) 0.072(2) -0.0009(13) 0.0185(14) -0.0043(14)
C11 0.0519(18) 0.049(2) 0.070(2) 0.0029(16) 0.0225(16) 0.0013(16)
C12 0.104(3) 0.054(2) 0.110(3) 0.0340(19) 0.046(2) 0.0111(18)
C13 0.0395(16) 0.0590(19) 0.066(2) -0.0068(13) 0.0170(15) 0.0015(14)
C14 0.0469(18) 0.094(3) 0.089(3) -0.0220(16) 0.0105(18) -0.0117(19)
C15 0.0360(16) 0.0464(18) 0.085(2) -0.0009(13) 0.0204(16) -0.0071(15)
C16 0.0472(18) 0.057(2) 0.129(3) 0.0012(15) 0.0281(19) -0.0221(19)

loop_
_atom_type_symbol
_atom_type_description
_atom_type_scat_dispersion_real
_atom_type_scat_dispersion_imag
_atom_type_scat_source
C C 0.0033 0.0016 'International Tables Vol C Tables 4.2.6.8 and 6.1.1.4'
H H 0.0000 0.0000 'International Tables Vol C Tables 4.2.6.8 and 6.1.1.4'
N N 0.0061 0.0033 'International Tables Vol C Tables 4.2.6.8 and 6.1.1.4'
O O 0.0106 0.0060 'International Tables Vol C Tables 4.2.6.8 and 6.1.1.4'

loop_
_geom_angle_atom_site_label_1
_geom_angle_atom_site_label_2
_geom_angle_atom_site_label_3
_geom_angle
_geom_angle_publ_flag
C3 O2 C4 116.5(2) ?
C7 N1 C1 128.8(2) ?
C7 N1 H1A 115.6 ?
C1 N1 H1A 115.6 ?
C2 C1 N1 123.2(2) ?
C2 C1 C5 124.8(2) yes
N1 C1 C5 112.0(2) yes
C1 C2 C3 125.1(2) yes
C1 C2 H2 117.5 ?
C3 C2 H2 117.5 ?
O1 C3 O2 120.9(3) yes
O1 C3 C2 129.4(3) yes
O2 C3 C2 109.7(2) yes
O2 C4 H4A 109.5 ?
O2 C4 H4B 109.5 ?
H4A C4 H4B 109.5 ?
O2 C4 H4C 109.5 ?
H4A C4 H4C 109.5 ?
H4B C4 H4C 109.5 ?
C6 C5 C1 110.6(2) ?
C6 C5 H5A 109.5 ?
C1 C5 H5A 109.5 ?
C6 C5 H5B 109.5 ?
C1 C5 H5B 109.5 ?
H5A C5 H5B 108.1 ?
C5 C6 H6A 109.5 ?
C5 C6 H6B 109.5 ?
H6A C6 H6B 109.5 ?
C5 C6 H6C 109.5 ?
H6A C6 H6C 109.5 ?
H6B C6 H6C 109.5 ?
O3 C7 N1 123.0(2) yes
O3 C7 C8 121.7(2) yes
N1 C7 C8 115.4(2) ?
C7 C8 H8A 109.5 ?
C7 C8 H8B 109.5 ?
H8A C8 H8B 109.5 ?
C7 C8 H8C 109.5 ?
H8A C8 H8C 109.5 ?
H8B C8 H8C 109.5 ?
C11 O5 C12 115.9(2) ?
C15 N2 C9 129.7(2) ?
C15 N2 H2A 115.1 ?
C9 N2 H2A 115.1 ?
C10 C9 N2 122.8(2) ?
C10 C9 C13 125.2(2) ?
N2 C9 C13 112.0(2) ?
C9 C10 C11 124.6(2) ?
C9 C10 H10 117.7 ?
C11 C10 H10 117.7 ?
O4 C11 O5 120.9(3) ?
O4 C11 C10 128.8(3) ?
O5 C11 C10 110.3(2) ?
O5 C12 H12A 109.5 ?
O5 C12 H12B 109.5 ?
H12A C12 H12B 109.5 ?
O5 C12 H12C 109.5 ?
H12A C12 H12C 109.5 ?
H12B C12 H12C 109.5 ?
C9 C13 C14 113.0(2) ?
C9 C13 H13A 109.0 ?
C14 C13 H13A 109.0 ?
C9 C13 H13B 109.0 ?
C14 C13 H13B 109.0 ?
H13A C13 H13B 107.8 ?
C13 C14 H14A 109.5 ?
C13 C14 H14B 109.5 ?
H14A C14 H14B 109.5 ?
C13 C14 H14C 109.5 ?
H14A C14 H14C 109.5 ?
H14B C14 H14C 109.5 ?
O6 C15 N2 123.0(2) ?
O6 C15 C16 121.7(2) ?
N2 C15 C16 115.3(2) ?
C15 C16 H16A 109.5 ?
C15 C16 H16B 109.5 ?
H16A C16 H16B 109.5 ?
C15 C16 H16C 109.5 ?
H16A C16 H16C 109.5 ?
H16B C16 H16C 109.5 ?

loop_
_geom_bond_atom_site_label_1
_geom_bond_atom_site_label_2
_geom_bond_site_symmetry_2
_geom_bond_distance
_geom_bond_publ_flag
O1 C3 . 1.190(3) yes
O2 C3 . 1.342(3) ?
O2 C4 . 1.438(3) ?
O3 C7 . 1.219(3) yes
N1 C7 . 1.355(3) yes
N1 C1 . 1.391(3) yes
N1 H1A . 0.8600 ?
C1 C2 . 1.338(3) yes
C1 C5 . 1.527(3) ?
C2 C3 . 1.445(4) yes
C2 H2 . 0.9300 ?
C4 H4A . 0.9600 ?
C4 H4B . 0.9600 ?
C4 H4C . 0.9600 ?
C5 C6 . 1.488(4) ?
C5 H5A . 0.9700 ?
C5 H5B . 0.9700 ?
C6 H6A . 0.9600 ?
C6 H6B . 0.9600 ?
C6 H6C . 0.9600 ?
C7 C8 . 1.492(4) ?
C8 H8A . 0.9600 ?
C8 H8B . 0.9600 ?
C8 H8C . 0.9600 ?
O4 C11 . 1.198(3) yes
O5 C11 . 1.349(3) ?
O5 C12 . 1.436(3) ?
O6 C15 . 1.222(3) yes
N2 C15 . 1.356(3) yes
N2 C9 . 1.388(3) yes
N2 H2A . 0.8600 ?
C9 C10 . 1.334(3) yes
C9 C13 . 1.500(3) ?
C10 C11 . 1.443(3) yes
C10 H10 . 0.9300 ?
C12 H12A . 0.9600 ?
C12 H12B . 0.9600 ?
C12 H12C . 0.9600 ?
C13 C14 . 1.508(4) ?
C13 H13A . 0.9700 ?
C13 H13B . 0.9700 ?
C14 H14A . 0.9600 ?
C14 H14B . 0.9600 ?
C14 H14C . 0.9600 ?
C15 C16 . 1.489(3) ?
C16 H16A . 0.9600 ?
C16 H16B . 0.9600 ?
C16 H16C . 0.9600 ?

loop_
_geom_hbond_atom_site_label_D
_geom_hbond_atom_site_label_H
_geom_hbond_atom_site_label_A
_geom_hbond_site_symmetry_A
_geom_hbond_distance_DH
_geom_hbond_distance_HA
_geom_hbond_distance_DA
_geom_hbond_angle_DHA
N1 H1A O6 . 0.86 2.11 2.967(3) 173
N2 H2A O3 1_455 0.86 2.08 2.936(3) 174

loop_
_geom_torsion_atom_site_label_1
_geom_torsion_atom_site_label_2
_geom_torsion_atom_site_label_3
_geom_torsion_atom_site_label_4
_geom_torsion
_geom_torsion_publ_flag
C7 N1 C1 C2 14.8(4) ?
C7 N1 C1 C5 -164.6(3) ?
N1 C1 C2 C3 -176.8(3) yes
C5 C1 C2 C3 2.6(4) yes
C4 O2 C3 O1 0.3(4) yes
C4 O2 C3 C2 -179.4(2) yes
C1 C2 C3 O1 -5.5(5) ?
C1 C2 C3 O2 174.2(3) ?
C2 C1 C5 C6 88.7(3) ?
N1 C1 C5 C6 -91.8(3) ?
C1 N1 C7 O3 -4.0(5) yes
C1 N1 C7 C8 175.5(3) yes
C15 N2 C9 C10 -11.3(4) ?
C15 N2 C9 C13 168.1(3) ?
N2 C9 C10 C11 176.1(2) ?
C13 C9 C10 C11 -3.2(4) ?
C12 O5 C11 O4 0.1(4) ?
C12 O5 C11 C10 179.8(2) ?
C9 C10 C11 O4 12.2(5) ?
C9 C10 C11 O5 -167.5(3) ?
C10 C9 C13 C14 -91.6(3) ?
N2 C9 C13 C14 89.0(3) ?
C9 N2 C15 O6 8.2(5) ?
C9 N2 C15 C16 -171.7(3) ?

loop_
_cod_related_entry_id
_cod_related_entry_database
_cod_related_entry_code
1 ChemSpider 8662784
